data_4515613
loop_
_publ_author_name
'Xiong, Xiaodong'
'Yeung, Ying-Yeung'

_publ_section_title
;
 Ammonium Salt-Catalyzed Highly Practical Ortho-Selective Monohalogenation
 and Phenylselenation of Phenols: Scope and Applications
;
_journal_issue 5
_journal_name_full 'ACS Catalysis'
_journal_page_first 4033
_journal_paper_doi 10.1021/acscatal.8b00327
_journal_volume 8
_journal_year 2018
_chemical_formula_sum 'C12 H8 Cl2 O2'
_chemical_formula_weight 255.08
_space_group_crystal_system orthorhombic
_space_group_IT_number 60
_space_group_name_Hall '-P 2n 2ab'
_space_group_name_H-M_alt 'P b c n'
_atom_sites_solution_hydrogens geom
_audit_creation_method SHELXL-2014/6
_cell_angle_alpha 90
_cell_angle_beta 90
_cell_angle_gamma 90
_cell_formula_units_Z 8
_cell_length_a 6.3191(3)
_cell_length_b 15.8114(8)
_cell_length_c 21.7404(11)
_cell_measurement_reflns_used 512
_cell_measurement_temperature 302(2)
_cell_measurement_theta_max 15
_cell_measurement_theta_min 15
_cell_volume 2172.17(19)
_computing_cell_refinement 'BRUKER D8VENTURE DIFFRACTOMETER'
_computing_data_collection 'BRUKER D8VENTURE DIFFRACTOMETER'
_computing_data_reduction 'BRUKER D8VENTURE DIFFRACTOMETER'
_computing_molecular_graphics 'BRUKER SHELXTL'
_computing_publication_material 'BRUKER SHELXTL'
_computing_structure_refinement 'SHELXL-2014/6 (Sheldrick, 2014)'
_diffrn_ambient_temperature 302(2)
_diffrn_measured_fraction_theta_full 0.993
_diffrn_measured_fraction_theta_max 0.993
_diffrn_measurement_device_type 'BRUKER D8VENTURE DIFFRACTOMETER'
_diffrn_measurement_method 'PHI & OMEGA SCAN'
_diffrn_radiation_type MoK\a
_diffrn_radiation_wavelength 0.71073
_diffrn_reflns_av_R_equivalents 0.0282
_diffrn_reflns_av_unetI/netI 0.0100
_diffrn_reflns_Laue_measured_fraction_full 0.993
_diffrn_reflns_Laue_measured_fraction_max 0.993
_diffrn_reflns_limit_h_max 7
_diffrn_reflns_limit_h_min -7
_diffrn_reflns_limit_k_max 17
_diffrn_reflns_limit_k_min -18
_diffrn_reflns_limit_l_max 26
_diffrn_reflns_limit_l_min -25
_diffrn_reflns_number 39635
_diffrn_reflns_point_group_measured_fraction_full 0.993
_diffrn_reflns_point_group_measured_fraction_max 0.993
_diffrn_reflns_theta_full 25.242
_diffrn_reflns_theta_max 25.249
_diffrn_reflns_theta_min 3.186
_exptl_absorpt_coefficient_mu 0.576
_exptl_absorpt_correction_T_max 0.7456
_exptl_absorpt_correction_T_min 0.6121
_exptl_absorpt_correction_type multi-scan
_exptl_crystal_colour colourless
_exptl_crystal_density_diffrn 1.560
_exptl_crystal_description block
_exptl_crystal_F_000 1040
_exptl_crystal_size_max 0.400
_exptl_crystal_size_mid 0.300
_exptl_crystal_size_min 0.200
_refine_diff_density_max 0.322
_refine_diff_density_min -0.330
_refine_diff_density_rms 0.045
_refine_ls_extinction_method none
_refine_ls_goodness_of_fit_ref 1.108
_refine_ls_hydrogen_treatment constr
_refine_ls_matrix_type full
_refine_ls_number_parameters 145
_refine_ls_number_reflns 1966
_refine_ls_number_restraints 0
_refine_ls_restrained_S_all 1.108
_refine_ls_R_factor_all 0.0446
_refine_ls_R_factor_gt 0.0389
_refine_ls_shift/su_max 0.000
_refine_ls_shift/su_mean 0.000
_refine_ls_structure_factor_coef Fsqd
_refine_ls_weighting_details 'w=1/[\s^2^(Fo^2^)+(0.0605P)^2^+1.1380P] where P=(Fo^2^+2Fc^2^)/3'
_refine_ls_weighting_scheme calc
_refine_ls_wR_factor_gt 0.1118
_refine_ls_wR_factor_ref 0.1180
_reflns_Friedel_coverage 0.000
_reflns_number_gt 1737
_reflns_number_total 1966
_reflns_threshold_expression 'I > 2\s(I)'
_cod_data_source_file cs8b00327_si_008.cif
_cod_data_source_block xxd230
_cod_database_code 4515613
_shelx_space_group_comment
;
The symmetry employed for this shelxl refinement is uniquely defined
by the following loop, which should always be used as a source of
symmetry information in preference to the above space-group names.
They are only intended as comments.
;
_shelx_estimated_absorpt_t_min 0.802
_shelx_estimated_absorpt_t_max 0.894
_shelxl_version_number 2014/6

loop_
_space_group_symop_operation_xyz
'x, y, z'
'-x+1/2, -y+1/2, z+1/2'
'-x, y, -z+1/2'
'x+1/2, -y+1/2, -z'
'-x, -y, -z'
'x-1/2, y-1/2, -z-1/2'
'x, -y, z-1/2'
'-x-1/2, y-1/2, z'

loop_
_atom_site_label
_atom_site_type_symbol
_atom_site_fract_x
_atom_site_fract_y
_atom_site_fract_z
_atom_site_U_iso_or_equiv
_atom_site_adp_type
_atom_site_occupancy
_atom_site_site_symmetry_order
_atom_site_calc_flag
_atom_site_refinement_flags_posn
_atom_site_refinement_flags_adp
Cl1' Cl 0.76105(12) 0.85111(5) 0.05764(3) 0.0678(3) Uani 1 1 d . .
O1' O 0.8007(2) 0.86489(10) 0.19225(7) 0.0465(4) Uani 1 1 d . .
H1'A H 0.7755 0.8927 0.2232 0.070 Uiso 1 1 calc R U
Cl1 Cl 0.18342(11) -0.01433(4) 0.06579(3) 0.0609(2) Uani 1 1 d . .
O1 O 0.1825(2) -0.02524(10) 0.19914(7) 0.0451(4) Uani 1 1 d . .
H1A H 0.2145 -0.0533 0.2295 0.068 Uiso 1 1 calc R U
C1 C 0.3815(3) 0.02332(12) 0.11352(10) 0.0420(5) Uani 1 1 d . .
C2 C 0.5581(4) 0.06110(14) 0.08871(11) 0.0495(6) Uani 1 1 d . .
H2A H 0.5712 0.0666 0.0463 0.059 Uiso 1 1 calc R U
C3 C 0.7153(4) 0.09081(14) 0.12681(11) 0.0512(6) Uani 1 1 d . .
H3A H 0.8361 0.1156 0.1102 0.061 Uiso 1 1 calc R U
C4 C 0.6929(3) 0.08365(13) 0.18957(11) 0.0454(5) Uani 1 1 d . .
H4A H 0.7995 0.1042 0.2150 0.054 Uiso 1 1 calc R U
C5 C 0.5141(3) 0.04633(12) 0.21611(9) 0.0371(4) Uani 1 1 d . .
C6 C 0.3577(3) 0.01405(12) 0.17685(9) 0.0374(5) Uani 1 1 d . .
C1' C 0.5791(4) 0.81473(13) 0.11093(10) 0.0454(5) Uani 1 1 d . .
C2' C 0.3942(4) 0.77687(14) 0.09110(12) 0.0565(6) Uani 1 1 d . .
H2'A H 0.3681 0.7707 0.0492 0.068 Uiso 1 1 calc R U
C3' C 0.2491(4) 0.74846(15) 0.13328(12) 0.0560(6) Uani 1 1 d . .
H3'A H 0.1235 0.7238 0.1201 0.067 Uiso 1 1 calc R U
C4' C 0.2898(3) 0.75658(13) 0.19531(11) 0.0480(5) Uani 1 1 d . .
H4'A H 0.1910 0.7369 0.2236 0.058 Uiso 1 1 calc R U
C5' C 0.4763(3) 0.79378(11) 0.21655(9) 0.0385(5) Uani 1 1 d . .
C6' C 0.6209(3) 0.82503(12) 0.17340(10) 0.0386(5) Uani 1 1 d . .

loop_
_atom_site_aniso_label
_atom_site_aniso_U_11
_atom_site_aniso_U_22
_atom_site_aniso_U_33
_atom_site_aniso_U_23
_atom_site_aniso_U_13
_atom_site_aniso_U_12
Cl1' 0.0789(5) 0.0757(5) 0.0487(4) -0.0065(3) 0.0115(3) -0.0035(4)
O1' 0.0380(8) 0.0544(9) 0.0472(8) -0.0138(7) 0.0028(6) -0.0074(7)
Cl1 0.0618(4) 0.0746(5) 0.0464(4) -0.0034(3) -0.0064(3) 0.0012(3)
O1 0.0380(8) 0.0552(9) 0.0422(8) 0.0107(7) -0.0014(6) -0.0063(6)
C1 0.0456(12) 0.0373(10) 0.0429(11) -0.0006(9) 0.0016(9) 0.0064(9)
C2 0.0585(14) 0.0459(11) 0.0440(11) 0.0019(9) 0.0174(11) 0.0068(11)
C3 0.0472(13) 0.0446(12) 0.0619(14) 0.0025(10) 0.0235(11) 0.0001(10)
C4 0.0384(11) 0.0419(11) 0.0558(13) -0.0027(9) 0.0099(9) -0.0012(9)
C5 0.0355(10) 0.0328(9) 0.0430(11) 0.0008(8) 0.0055(8) 0.0031(8)
C6 0.0346(10) 0.0325(10) 0.0450(11) 0.0038(8) 0.0064(8) 0.0044(8)
C1' 0.0524(12) 0.0369(10) 0.0468(11) -0.0071(9) -0.0016(10) 0.0055(9)
C2' 0.0679(15) 0.0463(12) 0.0553(13) -0.0108(11) -0.0205(12) 0.0038(12)
C3' 0.0525(13) 0.0460(12) 0.0696(16) -0.0056(11) -0.0217(12) -0.0078(10)
C4' 0.0420(12) 0.0376(11) 0.0644(14) 0.0036(10) -0.0091(10) -0.0043(9)
C5' 0.0364(10) 0.0303(9) 0.0486(11) -0.0017(8) -0.0046(8) 0.0025(8)
C6' 0.0355(10) 0.0320(10) 0.0483(11) -0.0073(8) -0.0024(9) 0.0037(8)

loop_
_atom_type_symbol
_atom_type_description
_atom_type_scat_dispersion_real
_atom_type_scat_dispersion_imag
_atom_type_scat_source
C C 0.0033 0.0016 'International Tables Vol C Tables 4.2.6.8 and 6.1.1.4'
H H 0.0000 0.0000 'International Tables Vol C Tables 4.2.6.8 and 6.1.1.4'
O O 0.0106 0.0060 'International Tables Vol C Tables 4.2.6.8 and 6.1.1.4'
Cl Cl 0.1484 0.1585 'International Tables Vol C Tables 4.2.6.8 and 6.1.1.4'

loop_
_geom_angle_atom_site_label_1
_geom_angle_atom_site_label_2
_geom_angle_atom_site_label_3
_geom_angle
_geom_angle_site_symmetry_3
C2 C1 C6 121.4(2) .
C2 C1 Cl1 120.05(17) .
C6 C1 Cl1 118.56(16) .
C1 C2 C3 119.9(2) .
C2 C3 C4 119.6(2) .
C3 C4 C5 121.8(2) .
C4 C5 C6 118.15(19) .
C4 C5 C5 120.4(2) 3_655
C6 C5 C5 121.3(2) 3_655
O1 C6 C1 119.27(19) .
O1 C6 C5 121.57(18) .
C1 C6 C5 119.16(18) .
C2' C1' C6' 121.0(2) .
C2' C1' Cl1' 119.80(18) .
C6' C1' Cl1' 119.19(17) .
C3' C2' C1' 119.9(2) .
C2' C3' C4' 119.9(2) .
C3' C4' C5' 121.4(2) .
C4' C5' C6' 118.57(19) .
C4' C5' C5' 119.6(2) 3_655
C6' C5' C5' 121.6(2) 3_655
O1' C6' C1' 120.36(19) .
O1' C6' C5' 120.41(18) .
C1' C6' C5' 119.23(18) .

loop_
_geom_bond_atom_site_label_1
_geom_bond_atom_site_label_2
_geom_bond_distance
_geom_bond_site_symmetry_2
Cl1' C1' 1.730(2) .
O1' C6' 1.362(2) .
Cl1 C1 1.731(2) .
O1 C6 1.359(2) .
C1 C2 1.376(3) .
C1 C6 1.393(3) .
C2 C3 1.376(3) .
C3 C4 1.376(3) .
C4 C5 1.399(3) .
C5 C6 1.402(3) .
C5 C5 1.484(4) 3_655
C1' C2' 1.382(3) .
C1' C6' 1.393(3) .
C2' C3' 1.372(4) .
C3' C4' 1.379(3) .
C4' C5' 1.396(3) .
C5' C6' 1.400(3) .
C5' C5' 1.485(4) 3_655
